data_1555061
loop_
_publ_author_name
'Pop, Lidia'
'Dumitru, Florina'
'H\(adade, Niculina D'
'Legrand, Yves-Marie'
'van der Lee, Arie'
'Barboiu, Mihail'
'Grosu, Ion'

_publ_section_title
;
 Exclusive Hydrophobic Self-Assembly of Adaptive Solid-State Networks of
 Octasubstituted 9,9'-Spirobifluorenes.
;
_journal_issue 14
_journal_name_full 'Organic letters'
_journal_page_first 3494
_journal_page_last 3497
_journal_paper_doi 10.1021/acs.orglett.5b01576
_journal_volume 17
_journal_year 2015
_chemical_formula_moiety 'C33 H20 N4 O4, C H2 Cl2'
_chemical_formula_sum 'C34 H22 Cl2 N4 O4'
_chemical_formula_weight 621.46
_space_group_IT_number 61
_space_group_name_Hall '-P 2ac 2ab'
_space_group_name_H-M_alt 'P b c a'
_symmetry_cell_setting orthorhombic
_symmetry_space_group_name_Hall '-P 2ac 2ab'
_symmetry_space_group_name_H-M 'P b c a'
_atom_sites_solution_hydrogens difmap
_atom_sites_solution_primary iterative
_cell_angle_alpha 90
_cell_angle_beta 90
_cell_angle_gamma 90
_cell_formula_units_Z 8
_cell_length_a 10.6177(9)
_cell_length_b 21.038(3)
_cell_length_c 26.249(2)
_cell_measurement_reflns_used 2205
_cell_measurement_temperature 175
_cell_measurement_theta_max 27.0480
_cell_measurement_theta_min 1.9460
_cell_volume 5863.4(11)
_computing_cell_refinement
;
CrysAlisPro, Agilent Technologies,
Version 1.171.37.34 (release 22-05-2014 CrysAlis171 .NET)
(compiled May 22 2014,16:03:01)
;
_computing_data_collection
;
CrysAlisPro, Agilent Technologies,
Version 1.171.37.34 (release 22-05-2014 CrysAlis171 .NET)
(compiled May 22 2014,16:03:01)
;
_computing_data_reduction
;
CrysAlisPro, Agilent Technologies,
Version 1.171.37.34 (release 22-05-2014 CrysAlis171 .NET)
(compiled May 22 2014,16:03:01)
;
_computing_molecular_graphics 'CAMERON (Watkin et al., 1996)'
_computing_publication_material 'CRYSTALS (Betteridge et al., 2003)'
_computing_structure_refinement 'CRYSTALS (Betteridge et al., 2003)'
_computing_structure_solution 'Superflip (Palatinus & Chapuis, 2007)'
_diffrn_ambient_temperature 175
_diffrn_detector 'CCD plate'
_diffrn_detector_area_resol_mean 16.0143
_diffrn_detector_type Sapphire3
_diffrn_measured_fraction_theta_full 1.000
_diffrn_measured_fraction_theta_max 0.861
_diffrn_measurement_details
;
#__ type_ start__ end____ width___ exp.time_
  1 omega   -6.00   40.00   1.0000  368.4750
omega____ theta____ kappa____ phi______ frames
    -       16.3118   19.0000  -60.0000 46

#__ type_ start__ end____ width___ exp.time_
  2 omega  -16.00   21.00   1.0000  368.4750
omega____ theta____ kappa____ phi______ frames
    -      -17.2493 -100.0000  -30.0000 37

#__ type_ start__ end____ width___ exp.time_
  3 omega  -43.00   37.00   1.0000  368.4750
omega____ theta____ kappa____ phi______ frames
    -      -17.2493   19.0000 -150.0000 80

;
_diffrn_measurement_device Area
_diffrn_measurement_device_type 'Xcalibur, Sapphire3, Gemini'
_diffrn_measurement_method '\w scans'
_diffrn_orient_matrix_UB_11 -0.0348401000
_diffrn_orient_matrix_UB_12 -0.0136584000
_diffrn_orient_matrix_UB_13 0.0203060000
_diffrn_orient_matrix_UB_21 0.0155456000
_diffrn_orient_matrix_UB_22 0.0262401000
_diffrn_orient_matrix_UB_23 0.0157414000
_diffrn_orient_matrix_UB_31 -0.0548878000
_diffrn_orient_matrix_UB_32 0.0160640000
_diffrn_orient_matrix_UB_33 -0.0084528000
_diffrn_radiation_monochromator graphite
_diffrn_radiation_type 'Mo K\a'
_diffrn_radiation_wavelength 0.71073
_diffrn_reflns_av_R_equivalents 0.089
_diffrn_reflns_av_unetI/netI 0.1351
_diffrn_reflns_limit_h_max 13
_diffrn_reflns_limit_h_min -10
_diffrn_reflns_limit_k_max 27
_diffrn_reflns_limit_k_min -18
_diffrn_reflns_limit_l_max 32
_diffrn_reflns_limit_l_min -34
_diffrn_reflns_number 18989
_diffrn_reflns_theta_full 25.162
_diffrn_reflns_theta_max 29.259
_diffrn_reflns_theta_min 1.552
_exptl_absorpt_coefficient_mu 0.269
_exptl_absorpt_correction_T_max 1.00000
_exptl_absorpt_correction_T_min 0.41656
_exptl_absorpt_correction_type multi-scan
_exptl_absorpt_process_details
;
CrysAlisPro, Agilent Technologies,
Version 1.171.37.34 (release 22-05-2014 CrysAlis171 .NET)
(compiled May 22 2014,16:03:01)
Empirical absorption correction using spherical harmonics,
 implemented in SCALE3 ABSPACK scaling algorithm.
;
_exptl_crystal_colour 'transparant yellow'
_exptl_crystal_density_diffrn 1.408
_exptl_crystal_density_method 'not measured'
_exptl_crystal_description 'long plate'
_exptl_crystal_F_000 2560
_exptl_crystal_size_max 0.450
_exptl_crystal_size_mid 0.150
_exptl_crystal_size_min 0.100
_refine_diff_density_max 0.56
_refine_diff_density_min -0.72
_refine_ls_extinction_method None
_refine_ls_goodness_of_fit_ref 1.0968
_refine_ls_hydrogen_treatment constr
_refine_ls_matrix_type full
_refine_ls_number_parameters 397
_refine_ls_number_reflns 2970
_refine_ls_number_restraints 0
_refine_ls_R_factor_all 0.1880
_refine_ls_R_factor_gt 0.0780
_refine_ls_shift/su_max 0.0002984
_refine_ls_shift/su_mean 0.0000328
_refine_ls_structure_factor_coef F
_refine_ls_weighting_details
;
 Method, part 1, Chebychev polynomial, (Watkin, 1994, Prince, 1982) 
 [weight] = 1.0/[A~0~*T~0~(x)+A~1~*T~1~(x) ... +A~n-1~]*T~n-1~(x)] 
 where A~i~ are the Chebychev coefficients listed below and x= Fcalc/Fmax 
 Method = Robust Weighting (Prince, 1982) 
 W = [weight] * [1-(deltaF/6*sigmaF)^2^]^2^ 
 A~i~ are: 
 -0.414 -9.97 -3.89 -3.85 -2.11 
;
_refine_ls_weighting_scheme calc
_refine_ls_wR_factor_all 0.0928
_refine_ls_wR_factor_gt 0.0458
_refine_ls_wR_factor_ref 0.0458
_reflns_limit_h_max 13
_reflns_limit_h_min 0
_reflns_limit_k_max 27
_reflns_limit_k_min 0
_reflns_limit_l_max 34
_reflns_limit_l_min 0
_reflns_number_gt 2970
_reflns_number_total 6887
_reflns_threshold_expression I>2.0\s(I)
_oxford_diffrn_Wilson_B_factor 0.00
_oxford_diffrn_Wilson_scale 0.00
_oxford_refine_ls_r_factor_ref 0.0780
_oxford_refine_ls_scale 0.6683(14)
_oxford_reflns_number_all 6884
_oxford_reflns_threshold_expression_ref I>2.0\s(I)
_cod_data_source_file ol5b01576_si_002.cif
_cod_data_source_block 1
_cod_original_cell_volume 5863.4(5)
_cod_original_sg_symbol_H-M 'P b c a '
_cod_database_code 1555061
_cell_oxdiff_length_a 10.6112(8)
_cell_oxdiff_length_b 21.0711(18)
_cell_oxdiff_length_c 26.224(2)
_cell_oxdiff_angle_alpha 89.995(7)
_cell_oxdiff_angle_beta 90.038(6)
_cell_oxdiff_angle_gamma 90.053(6)
_cell_oxdiff_volume 5863.4(8)
_montpellier_reflns_maxres 0.97
_montpellier_reflns_completeness_maxres 99.89
_montpellier_reflns_redundancy_maxres 3.28

loop_
_symmetry_equiv_pos_as_xyz
x,y,z
-x,-y,-z
x,-y+1/2,z+1/2
-x,y+1/2,-z+1/2
-x+1/2,-y,z+1/2
x+1/2,y,-z+1/2
x+1/2,-y+1/2,-z
-x+1/2,y+1/2,z

loop_
_atom_site_label
_atom_site_type_symbol
_atom_site_fract_x
_atom_site_fract_y
_atom_site_fract_z
_atom_site_U_iso_or_equiv
_atom_site_occupancy
_atom_site_adp_type
_atom_site_refinement_flags_posn
Cl1 Cl 0.39940(17) 0.32326(8) 0.71795(7) 0.0698 1.0000 Uani .
C2 C 0.2620(6) 0.3438(4) 0.6860(2) 0.0707 1.0000 Uani .
Cl3 Cl 0.2659(3) 0.32274(14) 0.62248(8) 0.1244 1.0000 Uani .
H21 H 0.2536 0.3896 0.6878 0.0853 1.0000 Uiso R
H22 H 0.1904 0.3233 0.7027 0.0850 1.0000 Uiso R
O4 O -0.0738(3) 0.71582(17) 0.63341(12) 0.0399 1.0000 Uani .
C5 C 0.0147(4) 0.6740(2) 0.64862(17) 0.0333 1.0000 Uani .
C6 C 0.1049(4) 0.6466(2) 0.61695(17) 0.0323 1.0000 Uani .
C7 C 0.1907(4) 0.6056(2) 0.63866(16) 0.0304 1.0000 Uani .
C8 C 0.1891(4) 0.5911(2) 0.69061(16) 0.0285 1.0000 Uani .
C9 C 0.1010(4) 0.6192(2) 0.72200(17) 0.0321 1.0000 Uani .
C10 C 0.0135(4) 0.6598(2) 0.70079(17) 0.0335 1.0000 Uani .
C11 C -0.0801(5) 0.6905(2) 0.73314(18) 0.0361 1.0000 Uani .
N12 N -0.1502(4) 0.7150(2) 0.75864(17) 0.0506 1.0000 Uani .
H91 H 0.1007 0.6109 0.7566 0.0386 1.0000 Uiso R
C13 C 0.2939(4) 0.5488(2) 0.70261(16) 0.0318 1.0000 Uani .
C14 C 0.3582(4) 0.5353(2) 0.65706(17) 0.0329 1.0000 Uani .
C15 C 0.3015(4) 0.5720(2) 0.61234(16) 0.0299 1.0000 Uani .
C16 C 0.3985(4) 0.6183(2) 0.59056(16) 0.0302 1.0000 Uani .
C17 C 0.4244(4) 0.6038(2) 0.53955(17) 0.0317 1.0000 Uani .
C18 C 0.3443(4) 0.5510(2) 0.52431(16) 0.0339 1.0000 Uani .
C19 C 0.2687(4) 0.5324(2) 0.56568(16) 0.0317 1.0000 Uani .
C20 C 0.1805(4) 0.4845(2) 0.56105(17) 0.0355 1.0000 Uani .
C21 C 0.1662(5) 0.4546(2) 0.51357(17) 0.0363 1.0000 Uani .
O22 O 0.0828(3) 0.40841(18) 0.50288(13) 0.0483 1.0000 Uani .
C23 C -0.0038(6) 0.3898(3) 0.5419(2) 0.0549 1.0000 Uani .
H232 H -0.0616 0.3598 0.5275 0.0816 1.0000 Uiso R
H231 H -0.0480 0.4268 0.5543 0.0817 1.0000 Uiso R
H233 H 0.0419 0.3696 0.5693 0.0818 1.0000 Uiso R
C24 C 0.2429(5) 0.4728(2) 0.47219(17) 0.0369 1.0000 Uani .
C25 C 0.3319(5) 0.5212(2) 0.47759(18) 0.0389 1.0000 Uani .
H251 H 0.3831 0.5329 0.4506 0.0468 1.0000 Uiso R
C26 C 0.2293(5) 0.4426(3) 0.4228(2) 0.0455 1.0000 Uani .
N27 N 0.2242(5) 0.4221(3) 0.38260(17) 0.0605 1.0000 Uani .
H201 H 0.1319 0.4723 0.5882 0.0431 1.0000 Uiso R
C28 C 0.5102(4) 0.6397(2) 0.51258(17) 0.0350 1.0000 Uani .
C29 C 0.5706(4) 0.6886(2) 0.53656(17) 0.0346 1.0000 Uani .
C30 C 0.5450(4) 0.7034(2) 0.58840(18) 0.0357 1.0000 Uani .
C31 C 0.4589(4) 0.6678(2) 0.61522(18) 0.0365 1.0000 Uani .
H311 H 0.4400 0.6769 0.6488 0.0436 1.0000 Uiso R
O32 O 0.6128(3) 0.75254(18) 0.60779(13) 0.0491 1.0000 Uani .
C33 C 0.6071(6) 0.7623(3) 0.6617(2) 0.0722 1.0000 Uani .
H332 H 0.6666 0.7945 0.6709 0.1078 1.0000 Uiso R
H333 H 0.5244 0.7762 0.6716 0.1079 1.0000 Uiso R
H331 H 0.6283 0.7236 0.6793 0.1079 1.0000 Uiso R
C34 C 0.6598(5) 0.7287(3) 0.50949(18) 0.0425 1.0000 Uani .
N35 N 0.7281(5) 0.7592(3) 0.48642(16) 0.0554 1.0000 Uani .
H281 H 0.5275 0.6305 0.4787 0.0421 1.0000 Uiso R
C36 C 0.4634(5) 0.4973(2) 0.65681(18) 0.0374 1.0000 Uani .
C37 C 0.5052(5) 0.4715(3) 0.70238(19) 0.0402 1.0000 Uani .
O38 O 0.6088(3) 0.43442(17) 0.70830(13) 0.0482 1.0000 Uani .
C39 C 0.6683(6) 0.4112(3) 0.6641(2) 0.0695 1.0000 Uani .
H393 H 0.7359 0.3834 0.6746 0.1037 1.0000 Uiso R
H391 H 0.7007 0.4456 0.6435 0.1038 1.0000 Uiso R
H392 H 0.6069 0.3867 0.6453 0.1039 1.0000 Uiso R
C40 C 0.4406(5) 0.4849(2) 0.74815(18) 0.0353 1.0000 Uani .
C41 C 0.3356(5) 0.5242(2) 0.74842(17) 0.0350 1.0000 Uani .
H411 H 0.2943 0.5340 0.7792 0.0420 1.0000 Uiso R
C42 C 0.4843(5) 0.4582(3) 0.7949(2) 0.0413 1.0000 Uani .
N43 N 0.5173(5) 0.4369(3) 0.83290(18) 0.0586 1.0000 Uani .
H361 H 0.5052 0.4882 0.6266 0.0445 1.0000 Uiso R
H61 H 0.1085 0.6557 0.5823 0.0395 1.0000 Uiso R
C44 C -0.0743(5) 0.7352(3) 0.58173(19) 0.0506 1.0000 Uani .
H442 H -0.1435 0.7642 0.5770 0.0756 1.0000 Uiso R
H441 H 0.0023 0.7571 0.5736 0.0755 1.0000 Uiso R
H443 H -0.0843 0.6988 0.5602 0.0758 1.0000 Uiso R

loop_
_atom_site_aniso_label
_atom_site_aniso_U_11
_atom_site_aniso_U_22
_atom_site_aniso_U_33
_atom_site_aniso_U_23
_atom_site_aniso_U_13
_atom_site_aniso_U_12
Cl1 0.0717(11) 0.0623(10) 0.0754(11) 0.0083(9) -0.0157(9) -0.0036(9)
C2 0.057(4) 0.084(5) 0.071(4) 0.013(4) -0.003(4) -0.009(4)
Cl3 0.132(2) 0.174(2) 0.0669(12) -0.0281(15) -0.0265(13) 0.076(2)
O4 0.0357(19) 0.053(2) 0.0306(18) 0.0044(16) -0.0004(15) 0.0084(18)
C5 0.028(3) 0.037(3) 0.035(3) 0.000(2) -0.002(2) -0.001(2)
C6 0.032(2) 0.040(3) 0.025(2) -0.002(2) -0.002(2) -0.001(2)
C7 0.030(2) 0.040(3) 0.021(2) -0.005(2) 0.0010(19) -0.009(2)
C8 0.027(2) 0.037(3) 0.022(2) -0.001(2) 0.0036(19) 0.000(2)
C9 0.032(2) 0.039(3) 0.025(2) 0.001(2) 0.003(2) -0.006(2)
C10 0.029(3) 0.043(3) 0.029(2) 0.000(2) -0.001(2) -0.003(2)
C11 0.033(3) 0.045(3) 0.030(2) -0.003(2) 0.002(2) 0.000(2)
N12 0.043(3) 0.068(3) 0.041(3) -0.004(2) 0.005(2) 0.006(3)
C13 0.035(3) 0.035(3) 0.025(2) 0.002(2) 0.000(2) -0.003(2)
C14 0.036(3) 0.035(3) 0.028(2) -0.002(2) -0.002(2) -0.001(2)
C15 0.028(2) 0.041(3) 0.020(2) 0.000(2) 0.0003(18) 0.002(2)
C16 0.027(2) 0.040(3) 0.023(2) 0.001(2) -0.002(2) 0.004(2)
C17 0.028(2) 0.043(3) 0.024(2) 0.002(2) -0.0026(19) 0.003(2)
C18 0.034(3) 0.045(3) 0.023(2) 0.002(2) 0.000(2) 0.004(3)
C19 0.032(3) 0.037(3) 0.026(2) 0.002(2) -0.003(2) 0.002(2)
C20 0.036(3) 0.041(3) 0.028(2) 0.002(2) 0.003(2) 0.006(3)
C21 0.036(3) 0.043(3) 0.030(3) 0.003(2) 0.002(2) -0.002(3)
O22 0.054(2) 0.058(2) 0.0328(18) -0.0076(18) 0.0033(18) -0.016(2)
C23 0.057(4) 0.061(4) 0.047(3) 0.002(3) -0.001(3) -0.019(3)
C24 0.044(3) 0.039(3) 0.027(2) -0.006(2) -0.004(2) 0.004(3)
C25 0.043(3) 0.047(3) 0.026(2) -0.003(2) 0.003(2) 0.001(3)
C26 0.050(3) 0.049(4) 0.038(3) 0.001(3) 0.004(3) -0.003(3)
N27 0.072(4) 0.077(4) 0.033(2) -0.013(2) 0.000(2) -0.015(3)
C28 0.030(2) 0.052(3) 0.024(2) 0.001(2) 0.001(2) -0.001(3)
C29 0.028(2) 0.047(3) 0.030(2) 0.010(2) 0.003(2) 0.001(2)
C30 0.031(3) 0.040(3) 0.036(3) 0.001(2) -0.005(2) -0.003(2)
C31 0.033(3) 0.049(3) 0.028(2) 0.002(2) 0.002(2) 0.000(3)
O32 0.047(2) 0.062(3) 0.038(2) -0.0062(19) 0.0047(18) -0.013(2)
C33 0.079(5) 0.103(6) 0.034(3) -0.016(3) 0.008(3) -0.046(4)
C34 0.039(3) 0.060(4) 0.028(3) 0.008(3) -0.009(2) -0.003(3)
N35 0.051(3) 0.082(4) 0.033(2) 0.014(2) -0.002(2) -0.019(3)
C36 0.039(3) 0.043(3) 0.030(3) 0.001(2) 0.003(2) 0.001(3)
C37 0.037(3) 0.043(3) 0.041(3) 0.001(2) -0.003(2) 0.002(3)
O38 0.040(2) 0.056(2) 0.049(2) 0.0055(18) -0.0005(18) 0.012(2)
C39 0.064(4) 0.088(5) 0.057(4) 0.008(4) 0.011(3) 0.038(4)
C40 0.041(3) 0.038(3) 0.027(2) 0.004(2) -0.006(2) 0.001(2)
C41 0.037(3) 0.042(3) 0.025(2) -0.002(2) 0.003(2) 0.000(3)
C42 0.038(3) 0.048(4) 0.038(3) 0.001(3) -0.008(2) 0.002(3)
N43 0.057(3) 0.073(4) 0.045(3) 0.006(3) -0.014(2) 0.006(3)
C44 0.041(3) 0.079(4) 0.032(3) 0.005(3) 0.000(2) 0.016(3)

loop_
_atom_type_symbol
_atom_type_scat_dispersion_real
_atom_type_scat_dispersion_imag
_atom_type_scat_Cromer_Mann_a1
_atom_type_scat_Cromer_Mann_b1
_atom_type_scat_Cromer_Mann_a2
_atom_type_scat_Cromer_Mann_b2
_atom_type_scat_Cromer_Mann_a3
_atom_type_scat_Cromer_Mann_b3
_atom_type_scat_Cromer_Mann_a4
_atom_type_scat_Cromer_Mann_b4
_atom_type_scat_Cromer_Mann_c
_atom_type_scat_source
C 0.0033 0.0016 2.3100 20.8439 1.0200 10.2075 1.5886 0.5687 0.8650 51.6512 0.2156 'International Tables Vol C 4.2.6.8 and 6.1.1.4'
N 0.0061 0.0033 12.2126 0.0057 3.1322 9.8933 2.0125 28.9975 1.1663 0.5826 -11.5290 'International Tables Vol C 4.2.6.8 and 6.1.1.4'
O 0.0106 0.0060 3.0485 13.2771 2.2868 5.7011 1.5463 0.3239 0.8670 32.9089 0.2508 'International Tables Vol C 4.2.6.8 and 6.1.1.4'
Cl 0.1484 0.1585 11.4604 0.0104 7.1964 1.1662 6.2556 18.5194 1.6455 47.7784 -9.5574 'International Tables Vol C 4.2.6.8 and 6.1.1.4'
H 0.0000 0.0000 0.4930 10.5109 0.3229 26.1257 0.1402 3.1424 0.0408 57.7998 0.0030 'International Tables Vol C 4.2.6.8 and 6.1.1.4'

loop_
_montpellier_diffrn_reflns_class_number
_montpellier_diffrn_reflns_class_d_res_high
_montpellier_diffrn_reflns_class_d_res_low
_montpellier_diffrn_reflns_class_redundancy
_montpellier_diffrn_reflns_class_av_i/ui
_diffrn_reflns_class_av_R_eq
_montpellier_diffrn_reflns_class_completeness_shell
_montpellier_diffrn_reflns_class_cumul_completeness
0 100.0 1.71 4.1 24.96 0.042 99.5 99.48
1 1.71 1.34 3.6 8.29 0.099 100.0 99.74
2 1.34 1.16 3.3 5.42 0.137 100.0 99.82
3 1.16 1.05 2.8 4.20 0.160 100.0 99.87
4 1.05 0.97 2.6 2.49 0.257 100.0 99.89
5 0.97 0.91 2.4 1.56 0.358 100.0 99.91
6 0.91 0.86 2.3 1.10 0.454 100.0 99.92
7 0.86 0.83 2.2 0.73 0.553 100.0 99.93
8 0.83 0.79 2.0 0.57 0.650 96.6 99.55
9 0.79 0.73 1.4 0.40 0.664 39.2 86.29

loop_
_geom_angle_atom_site_label_1
_geom_angle_atom_site_label_2
_geom_angle_atom_site_label_3
_geom_angle
_geom_angle_publ_flag
Cl1 C2 Cl3 112.4(4) yes
Cl1 C2 H21 107.5 no
Cl3 C2 H21 107.7 no
Cl1 C2 H22 109.2 no
Cl3 C2 H22 109.8 no
H21 C2 H22 110.2 no
C5 O4 C44 118.3(4) yes
O4 C5 C6 125.0(4) yes
O4 C5 C10 115.0(4) yes
C6 C5 C10 120.0(4) yes
C5 C6 C7 117.8(4) yes
C5 C6 H61 121.7 no
C7 C6 H61 120.4 no
C6 C7 C8 122.2(4) yes
C6 C7 C15 127.5(4) yes
C8 C7 C15 110.3(4) yes
C7 C8 C9 119.8(4) yes
C7 C8 C13 109.6(4) yes
C9 C8 C13 130.5(4) yes
C8 C9 C10 118.8(4) yes
C8 C9 H91 120.5 no
C10 C9 H91 120.8 no
C5 C10 C9 121.4(4) yes
C5 C10 C11 118.7(4) yes
C9 C10 C11 119.9(4) yes
C10 C11 N12 178.3(5) yes
C8 C13 C14 108.0(4) yes
C8 C13 C41 131.3(4) yes
C14 C13 C41 120.6(4) yes
C13 C14 C15 111.1(4) yes
C13 C14 C36 121.1(4) yes
C15 C14 C36 127.6(4) yes
C7 C15 C14 100.9(3) yes
C7 C15 C16 113.0(4) yes
C14 C15 C16 110.1(4) yes
C7 C15 C19 116.0(4) yes
C14 C15 C19 115.6(4) yes
C16 C15 C19 101.7(3) yes
C15 C16 C17 110.6(4) yes
C15 C16 C31 128.1(4) yes
C17 C16 C31 121.3(4) yes
C16 C17 C18 108.3(4) yes
C16 C17 C28 120.1(4) yes
C18 C17 C28 131.5(4) yes
C17 C18 C19 109.5(4) yes
C17 C18 C25 130.2(4) yes
C19 C18 C25 120.2(5) yes
C15 C19 C18 109.8(4) yes
C15 C19 C20 128.7(4) yes
C18 C19 C20 121.5(4) yes
C19 C20 C21 118.6(4) yes
C19 C20 H201 121.2 no
C21 C20 H201 120.2 no
C20 C21 O22 125.5(4) yes
C20 C21 C24 120.0(5) yes
O22 C21 C24 114.6(4) yes
C21 O22 C23 118.1(4) yes
O22 C23 H232 107.9 no
O22 C23 H231 109.4 no
H232 C23 H231 110.7 no
O22 C23 H233 109.4 no
H232 C23 H233 109.1 no
H231 C23 H233 110.4 no
C21 C24 C25 120.7(4) yes
C21 C24 C26 120.8(5) yes
C25 C24 C26 118.5(5) yes
C24 C25 C18 119.0(5) yes
C24 C25 H251 120.9 no
C18 C25 H251 120.1 no
C24 C26 N27 175.1(6) yes
C17 C28 C29 119.1(4) yes
C17 C28 H281 120.5 no
C29 C28 H281 120.4 no
C28 C29 C30 121.1(4) yes
C28 C29 C34 121.2(4) yes
C30 C29 C34 117.7(5) yes
C29 C30 C31 119.8(5) yes
C29 C30 O32 115.1(4) yes
C31 C30 O32 125.1(4) yes
C16 C31 C30 118.6(4) yes
C16 C31 H311 120.1 no
C30 C31 H311 121.3 no
C30 O32 C33 117.2(4) yes
O32 C33 H332 108.8 no
O32 C33 H333 110.4 no
H332 C33 H333 108.7 no
O32 C33 H331 110.0 no
H332 C33 H331 109.0 no
H333 C33 H331 109.9 no
C29 C34 N35 177.3(5) yes
C14 C36 C37 119.0(4) yes
C14 C36 H361 120.8 no
C37 C36 H361 120.2 no
C36 C37 O38 125.7(5) yes
C36 C37 C40 120.0(5) yes
O38 C37 C40 114.3(4) yes
C37 O38 C39 117.9(4) yes
O38 C39 H393 107.9 no
O38 C39 H391 111.2 no
H393 C39 H391 110.5 no
O38 C39 H392 107.6 no
H393 C39 H392 108.9 no
H391 C39 H392 110.7 no
C37 C40 C41 120.9(4) yes
C37 C40 C42 119.7(4) yes
C41 C40 C42 119.4(5) yes
C40 C41 C13 118.4(4) yes
C40 C41 H411 120.6 no
C13 C41 H411 121.0 no
C40 C42 N43 178.7(6) yes
O4 C44 H442 107.9 no
O4 C44 H441 110.4 no
H442 C44 H441 108.4 no
O4 C44 H443 109.6 no
H442 C44 H443 110.2 no
H441 C44 H443 110.2 no

loop_
_geom_bond_atom_site_label_1
_geom_bond_atom_site_label_2
_geom_bond_distance
_geom_bond_publ_flag
Cl1 C2 1.737(7) yes
C2 Cl3 1.727(7) yes
C2 H21 0.970 no
C2 H22 0.977 no
O4 C5 1.348(6) yes
O4 C44 1.417(6) yes
C5 C6 1.394(6) yes
C5 C10 1.402(6) yes
C6 C7 1.377(7) yes
C6 H61 0.931 no
C7 C8 1.398(6) yes
C7 C15 1.536(6) yes
C8 C9 1.380(6) yes
C8 C13 1.459(6) yes
C9 C10 1.379(7) yes
C9 H91 0.926 no
C10 C11 1.458(7) yes
C11 N12 1.126(6) yes
C13 C14 1.406(6) yes
C13 C41 1.381(6) yes
C14 C15 1.529(6) yes
C14 C36 1.373(7) yes
C15 C16 1.529(6) yes
C15 C19 1.522(6) yes
C16 C17 1.400(6) yes
C16 C31 1.384(6) yes
C17 C18 1.455(7) yes
C17 C28 1.378(6) yes
C18 C19 1.406(6) yes
C18 C25 1.384(6) yes
C19 C20 1.380(7) yes
C20 C21 1.405(6) yes
C20 H201 0.916 no
C21 O22 1.344(6) yes
C21 C24 1.410(7) yes
O22 C23 1.431(6) yes
C23 H232 0.959 no
C23 H231 0.966 no
C23 H233 0.966 no
C24 C25 1.397(7) yes
C24 C26 1.450(7) yes
C25 H251 0.926 no
C26 N27 1.142(6) yes
C28 C29 1.366(7) yes
C28 H281 0.929 no
C29 C30 1.423(7) yes
C29 C34 1.454(7) yes
C30 C31 1.376(7) yes
C30 O32 1.358(6) yes
C31 H311 0.924 no
O32 C33 1.431(6) yes
C33 H332 0.958 no
C33 H333 0.961 no
C33 H331 0.962 no
C34 N35 1.143(6) yes
C36 C37 1.387(7) yes
C36 H361 0.930 no
C37 O38 1.358(6) yes
C37 C40 1.412(7) yes
O38 C39 1.408(6) yes
C39 H393 0.966 no
C39 H391 0.967 no
C39 H392 0.966 no
C40 C41 1.388(7) yes
C40 C42 1.426(7) yes
C41 H411 0.941 no
C42 N43 1.149(6) yes
C44 H442 0.962 no
C44 H441 0.959 no
C44 H443 0.958 no

loop_
_geom_hbond_atom_site_label_D
_geom_hbond_atom_site_label_H
_geom_hbond_atom_site_label_A
_geom_hbond_site_symmetry_A
_geom_hbond_angle_DHA
_geom_hbond_distance_DH
_geom_hbond_distance_HA
_geom_hbond_distance_DA
_geom_hbond_publ_flag
C2 H22 N12 4_546 135.03(18) 0.977 2.531 3.295(7) yes
C20 H201 N43 6_456 174.72(15) 0.916 2.515 3.429(7) yes
